data_8105036
loop_
_publ_author_name
'Yin, Wei-Dong'
'Liu, Qian-Long'
'Li, Gui-Lian'

_publ_section_title
;
 Crystal structure of
 catena-poly[triaqua-(1,3-di(1H-imidazol-1-yl)benzene-\k2N:N&#x2032;)-(3-nitrophthalato-\k1O)cobalt(II)]
 --- water (2/3), C20H22N5O10.5Co
;
_journal_issue 1
_journal_name_full 'Zeitschrift f\"ur Kristallographie - New Crystal Structures'
_journal_page_first 125
_journal_page_last 128
_journal_paper_doi 10.1515/ncrs-2019-0531
_journal_volume 235
_journal_year 2019
_chemical_formula_moiety 'C20 H19 Co N5 O9, 1.5(H2 O)'
_chemical_formula_sum 'C20 H22 Co N5 O10.5'
_chemical_formula_weight 559.35
_space_group_crystal_system triclinic
_space_group_IT_number 2
_space_group_name_Hall '-P 1'
_space_group_name_H-M_alt 'P -1'
_atom_sites_solution_hydrogens mixed
_atom_sites_solution_primary dual
_cell_angle_alpha 81.096(3)
_cell_angle_beta 83.110(3)
_cell_angle_gamma 69.997(4)
_cell_formula_units_Z 2
_cell_length_a 7.9667(3)
_cell_length_b 11.5847(4)
_cell_length_c 13.5305(5)
_cell_measurement_reflns_used 5859
_cell_measurement_temperature 292.73(13)
_cell_measurement_theta_max 27.6330
_cell_measurement_theta_min 3.9390
_cell_volume 1156.26(8)
_computing_cell_refinement 'CrysAlisPro 1.171.39.46 (Rigaku OD, 2018)'
_computing_data_collection 'CrysAlisPro 1.171.39.46 (Rigaku OD, 2018)'
_computing_data_reduction 'CrysAlisPro 1.171.39.46 (Rigaku OD, 2018)'
_computing_molecular_graphics 'Olex2 (Dolomanov et al., 2009)'
_computing_publication_material 'Olex2 (Dolomanov et al., 2009)'
_computing_structure_refinement 'ShelXL (Sheldrick, 2015)'
_computing_structure_solution 'ShelXT (Sheldrick, 2015)'
_diffrn_ambient_environment air
_diffrn_ambient_temperature 292.73(13)
_diffrn_detector 'CCD plate'
_diffrn_detector_area_resol_mean 8.0584
_diffrn_detector_type EosS2
_diffrn_measured_fraction_theta_full 0.998
_diffrn_measured_fraction_theta_max 0.840
_diffrn_measurement_details
;
List of Runs (angles in degrees, time in seconds):

  # Type    Start    End  Width  t~exp~   \w     \q     \k     \f   Frames
--------------------------------------------------------------------------
  1  \w    -81.00  13.00   1.00    3.14    --  -13.80 -77.00 -30.00   94
  2  \w    -31.00  53.00   1.00    3.14    --  -13.80  57.00-120.00   84
  3  \w    -20.00  25.00   1.00    3.14    --  -13.80 -99.00  90.00   45
  4  \w    -41.00  54.00   1.00    3.14    --  -13.80  77.00  90.00   95
  5  \w     -2.00  82.00   1.00    3.14    --   14.82  57.00-120.00   84
  6  \w    -54.00  34.00   1.00    3.14    --   14.82 -38.00-180.00   88
  7  \w     35.00  87.00   1.00    3.14    --   14.82 178.00  90.00   52
;
_diffrn_measurement_device 'four-circle diffractometer'
_diffrn_measurement_device_type 'SuperNova, Single source at offset/far, EosS2'
_diffrn_measurement_method '\w scans'
_diffrn_orient_matrix_type 'CrysAlisPro convention (1999,Acta A55,543-557)'
_diffrn_orient_matrix_UB_11 0.0281481000
_diffrn_orient_matrix_UB_12 0.0367532000
_diffrn_orient_matrix_UB_13 -0.0411156000
_diffrn_orient_matrix_UB_21 0.0706947000
_diffrn_orient_matrix_UB_22 -0.0531268000
_diffrn_orient_matrix_UB_23 -0.0136377000
_diffrn_orient_matrix_UB_31 -0.0568712000
_diffrn_orient_matrix_UB_32 -0.0116807000
_diffrn_orient_matrix_UB_33 -0.0308867000
_diffrn_radiation_monochromator mirror
_diffrn_radiation_probe x-ray
_diffrn_radiation_type MoK\a
_diffrn_radiation_wavelength 0.71073
_diffrn_reflns_av_R_equivalents 0.0299
_diffrn_reflns_av_unetI/netI 0.0422
_diffrn_reflns_Laue_measured_fraction_full 0.998
_diffrn_reflns_Laue_measured_fraction_max 0.840
_diffrn_reflns_limit_h_max 10
_diffrn_reflns_limit_h_min -10
_diffrn_reflns_limit_k_max 15
_diffrn_reflns_limit_k_min -15
_diffrn_reflns_limit_l_max 17
_diffrn_reflns_limit_l_min -17
_diffrn_reflns_number 13684
_diffrn_reflns_point_group_measured_fraction_full 0.998
_diffrn_reflns_point_group_measured_fraction_max 0.840
_diffrn_reflns_theta_full 25.242
_diffrn_reflns_theta_max 28.458
_diffrn_reflns_theta_min 3.353
_diffrn_source 'micro-focus sealed X-ray tube'
_diffrn_source_type 'SuperNova (Mo) X-ray Source'
_exptl_absorpt_coefficient_mu 0.812
_exptl_absorpt_correction_T_max 1.00000
_exptl_absorpt_correction_T_min 0.63135
_exptl_absorpt_correction_type multi-scan
_exptl_absorpt_process_details
;
CrysAlisPro 1.171.39.46 (Rigaku Oxford Diffraction, 2018)
Empirical absorption correction using spherical harmonics,
 implemented in SCALE3 ABSPACK scaling algorithm.
;
_exptl_crystal_colour pink
_exptl_crystal_colour_primary pink
_exptl_crystal_density_diffrn 1.607
_exptl_crystal_description block
_exptl_crystal_F_000 576
_exptl_crystal_size_max 0.33
_exptl_crystal_size_mid 0.31
_exptl_crystal_size_min 0.28
_refine_diff_density_max 0.696
_refine_diff_density_min -0.311
_refine_diff_density_rms 0.068
_refine_ls_extinction_coef .
_refine_ls_extinction_method none
_refine_ls_goodness_of_fit_ref 1.032
_refine_ls_hydrogen_treatment constr
_refine_ls_matrix_type full
_refine_ls_number_parameters 334
_refine_ls_number_reflns 4911
_refine_ls_number_restraints 0
_refine_ls_restrained_S_all 1.032
_refine_ls_R_factor_all 0.0523
_refine_ls_R_factor_gt 0.0439
_refine_ls_shift/su_max 0.000
_refine_ls_shift/su_mean 0.000
_refine_ls_structure_factor_coef Fsqd
_refine_ls_weighting_details 'w=1/[\s^2^(Fo^2^)+(0.0430P)^2^+1.2145P] where P=(Fo^2^+2Fc^2^)/3'
_refine_ls_weighting_scheme calc
_refine_ls_wR_factor_gt 0.1052
_refine_ls_wR_factor_ref 0.1096
_reflns_Friedel_coverage 0.000
_reflns_Friedel_fraction_full .
_reflns_Friedel_fraction_max .
_reflns_number_gt 4241
_reflns_number_total 4911
_reflns_threshold_expression 'I > 2\s(I)'
_cod_data_source_file suppl_ncrs-2019-0531_suppl.cif
_cod_data_source_block lgl-40
_cod_original_formula_sum 'C20 H22 Co N5 O10.50'
_cod_database_code 8105036
_shelx_space_group_comment
;
The symmetry employed for this shelxl refinement is uniquely defined
by the following loop, which should always be used as a source of
symmetry information in preference to the above space-group names.
They are only intended as comments.
;
_shelx_estimated_absorpt_t_max 0.805
_shelx_estimated_absorpt_t_min 0.775
_reflns_odcompleteness_completeness 99.76
_reflns_odcompleteness_iscentric 1
_reflns_odcompleteness_theta 25.30
_olex2_refinement_description
;
1. Fixed Uiso
 At 1.2 times of:
  All C(H) groups
 At 1.5 times of:
  All O(H,H) groups
2. Others
 Fixed Sof: O4W(0.5) H4WA(0.5) H4WB(0.5)
3.a Riding coordinates:
 O1W(H1WA,H1WB), O2W(H2WA,H2WB), O3W(H3WA,H3WB), O5W(H5WA,H5WB), O4W(H4WA,H4WB)
3.b Aromatic/amide H refined with riding coordinates:
 C3(H3), C4(H4), C5(H5), C9(H9), C10(H10), C11(H11), C13(H13), C15(H15),
 C16(H16), C17(H17), C18(H18), C19(H19), C20(H20)
;

loop_
_space_group_symop_operation_xyz
'x, y, z'
'-x, -y, -z'

loop_
_atom_site_label
_atom_site_type_symbol
_atom_site_fract_x
_atom_site_fract_y
_atom_site_fract_z
_atom_site_U_iso_or_equiv
_atom_site_adp_type
_atom_site_occupancy
_atom_site_site_symmetry_order
_atom_site_calc_flag
_atom_site_refinement_flags_posn
_atom_site_refinement_flags_adp
_atom_site_refinement_flags_occupancy
_atom_site_disorder_assembly
_atom_site_disorder_group
Co1 Co 0.25454(5) 0.97825(3) 0.71605(3) 0.02262(12) Uani 1 1 d . . . . .
O1 O 0.3734(2) 0.81986(17) 0.63609(13) 0.0265(4) Uani 1 1 d . . . . .
O1W O 0.0031(2) 0.99004(18) 0.68291(15) 0.0333(5) Uani 1 1 d . . . . .
H1WA H -0.0347 1.0497 0.6371 0.050 Uiso 1 1 d R . . . .
H1WB H 0.0206 0.9262 0.6542 0.050 Uiso 1 1 d R . . . .
O2 O 0.6564(3) 0.75304(19) 0.67751(14) 0.0340(5) Uani 1 1 d . . . . .
O2W O 0.2818(3) 1.08045(18) 0.57155(14) 0.0331(5) Uani 1 1 d . . . . .
H2WA H 0.3914 1.0694 0.5776 0.050 Uiso 1 1 d R . . . .
H2WB H 0.2796 1.0394 0.5251 0.050 Uiso 1 1 d R . . . .
O3 O 0.4027(4) 0.7471(3) 0.25631(17) 0.0562(7) Uani 1 1 d . . . . .
O3W O 0.5167(3) 0.96472(19) 0.75216(15) 0.0338(5) Uani 1 1 d . . . . .
H3WA H 0.5866 0.8991 0.7295 0.051 Uiso 1 1 d R . . . .
H3WB H 0.5609 1.0091 0.7081 0.051 Uiso 1 1 d R . . . .
O4 O 0.4576(4) 0.5514(3) 0.25696(18) 0.0599(7) Uani 1 1 d . . . . .
O5 O 0.3727(3) 0.91764(17) 0.42306(14) 0.0300(4) Uani 1 1 d . . . . .
O6 O 0.1826(2) 0.81047(18) 0.44482(15) 0.0320(4) Uani 1 1 d . . . . .
N1 N 0.2348(3) 0.8561(2) 0.84602(16) 0.0274(5) Uani 1 1 d . . . . .
N2 N 0.2260(3) 0.6824(2) 0.93752(15) 0.0257(5) Uani 1 1 d . . . . .
N3 N 0.1558(3) 0.3087(2) 0.85077(16) 0.0266(5) Uani 1 1 d . . . . .
N4 N 0.1645(3) 0.1528(2) 0.77208(17) 0.0303(5) Uani 1 1 d . . . . .
C8 C 0.3350(3) 0.8191(2) 0.44114(18) 0.0238(5) Uani 1 1 d . . . . .
C1 C 0.5349(3) 0.7557(2) 0.62464(18) 0.0223(5) Uani 1 1 d . . . . .
C2 C 0.5896(3) 0.6733(2) 0.54270(19) 0.0223(5) Uani 1 1 d . . . . .
C3 C 0.7382(4) 0.5666(3) 0.5540(2) 0.0283(6) Uani 1 1 d . . . . .
H3 H 0.8041 0.5511 0.6097 0.034 Uiso 1 1 calc R . . . .
C4 C 0.7895(4) 0.4836(3) 0.4845(2) 0.0344(7) Uani 1 1 d . . . . .
H4 H 0.8882 0.4122 0.4939 0.041 Uiso 1 1 calc R . . . .
C5 C 0.6949(4) 0.5065(3) 0.4013(2) 0.0330(6) Uani 1 1 d . . . . .
H5 H 0.7262 0.4499 0.3548 0.040 Uiso 1 1 calc R . . . .
C6 C 0.5522(4) 0.6151(3) 0.38784(19) 0.0274(6) Uani 1 1 d . . . . .
C7 C 0.4931(3) 0.7006(2) 0.45745(18) 0.0216(5) Uani 1 1 d . . . . .
N5 N 0.4631(3) 0.6401(3) 0.29371(18) 0.0375(6) Uani 1 1 d . . . . .
C9 C 0.2386(4) 0.7420(3) 0.84424(19) 0.0279(6) Uani 1 1 d . . . . .
H9 H 0.2487 0.7066 0.7857 0.034 Uiso 1 1 calc R . . . .
C10 C 0.2191(5) 0.8703(3) 0.9459(2) 0.0384(7) Uani 1 1 d . . . . .
H10 H 0.2120 0.9425 0.9707 0.046 Uiso 1 1 calc R . . . .
C11 C 0.2153(5) 0.7648(3) 1.0032(2) 0.0386(7) Uani 1 1 d . . . . .
H11 H 0.2071 0.7506 1.0729 0.046 Uiso 1 1 calc R . . . .
C12 C 0.2350(3) 0.5561(2) 0.96273(18) 0.0229(5) Uani 1 1 d . . . . .
C13 C 0.1847(3) 0.4970(2) 0.89560(19) 0.0241(5) Uani 1 1 d . . . . .
H13 H 0.1413 0.5396 0.8348 0.029 Uiso 1 1 calc R . . . .
C14 C 0.2002(3) 0.3733(2) 0.92060(19) 0.0246(5) Uani 1 1 d . . . . .
C15 C 0.2576(4) 0.3105(3) 1.0128(2) 0.0329(6) Uani 1 1 d . . . . .
H15 H 0.2622 0.2287 1.0303 0.040 Uiso 1 1 calc R . . . .
C16 C 0.3076(4) 0.3707(3) 1.0782(2) 0.0346(7) Uani 1 1 d . . . . .
H16 H 0.3475 0.3289 1.1399 0.042 Uiso 1 1 calc R . . . .
C17 C 0.2991(4) 0.4928(3) 1.0531(2) 0.0289(6) Uani 1 1 d . . . . .
H17 H 0.3365 0.5321 1.0968 0.035 Uiso 1 1 calc R . . . .
C18 C 0.0334(4) 0.3556(3) 0.7789(2) 0.0321(6) Uani 1 1 d . . . . .
H18 H -0.0395 0.4375 0.7654 0.038 Uiso 1 1 calc R . . . .
C19 C 0.0396(4) 0.2596(3) 0.7317(2) 0.0319(6) Uani 1 1 d . . . . .
H19 H -0.0299 0.2647 0.6796 0.038 Uiso 1 1 calc R . . . .
C20 C 0.2311(4) 0.1862(3) 0.8428(2) 0.0316(6) Uani 1 1 d . . . . .
H20 H 0.3196 0.1321 0.8826 0.038 Uiso 1 1 calc R . . . .
O5W O 0.0029(3) 0.7673(2) 0.64010(17) 0.0451(6) Uani 1 1 d . . . . .
H5WA H -0.1013 0.7633 0.6574 0.068 Uiso 1 1 d R . . . .
H5WB H 0.0240 0.7811 0.5771 0.068 Uiso 1 1 d R . . . .
O4W O -0.2322(6) 0.9674(4) 0.8870(3) 0.0389(10) Uani 0.5 1 d . . P . .
H4WA H -0.3067 0.9666 0.8473 0.058 Uiso 0.5 1 d R . P . .
H4WB H -0.1626 0.9731 0.8351 0.058 Uiso 0.5 1 d R . P . .

loop_
_atom_site_aniso_label
_atom_site_aniso_U_11
_atom_site_aniso_U_22
_atom_site_aniso_U_33
_atom_site_aniso_U_23
_atom_site_aniso_U_13
_atom_site_aniso_U_12
Co1 0.0273(2) 0.0190(2) 0.02366(19) -0.00323(14) -0.00330(14) -0.00952(15)
O1 0.0252(10) 0.0271(10) 0.0276(10) -0.0080(8) -0.0017(7) -0.0072(8)
O1W 0.0331(11) 0.0262(11) 0.0424(12) -0.0039(9) -0.0124(9) -0.0091(9)
O2 0.0314(10) 0.0391(12) 0.0335(11) -0.0102(9) -0.0112(8) -0.0087(9)
O2W 0.0402(11) 0.0310(11) 0.0312(10) -0.0035(9) -0.0024(8) -0.0156(9)
O3 0.0688(17) 0.0623(18) 0.0347(13) -0.0017(12) -0.0165(12) -0.0157(14)
O3W 0.0358(11) 0.0310(11) 0.0381(11) -0.0035(9) -0.0055(9) -0.0151(9)
O4 0.0775(18) 0.0757(19) 0.0435(14) -0.0309(14) -0.0077(12) -0.0355(15)
O5 0.0369(11) 0.0262(11) 0.0302(10) 0.0011(8) -0.0045(8) -0.0158(9)
O6 0.0248(10) 0.0323(11) 0.0399(11) 0.0006(9) -0.0086(8) -0.0109(8)
N1 0.0368(13) 0.0230(12) 0.0253(11) -0.0030(9) -0.0032(9) -0.0132(10)
N2 0.0364(13) 0.0234(12) 0.0210(11) -0.0051(9) -0.0003(9) -0.0142(10)
N3 0.0341(12) 0.0201(12) 0.0280(12) -0.0053(9) -0.0036(9) -0.0106(10)
N4 0.0383(13) 0.0251(13) 0.0316(12) -0.0083(10) -0.0041(10) -0.0133(11)
C8 0.0267(13) 0.0273(14) 0.0196(12) -0.0035(10) -0.0041(10) -0.0107(11)
C1 0.0264(13) 0.0225(13) 0.0204(12) 0.0005(10) -0.0028(10) -0.0120(11)
C2 0.0227(12) 0.0209(13) 0.0250(13) -0.0022(10) -0.0011(10) -0.0098(11)
C3 0.0257(14) 0.0288(15) 0.0311(14) -0.0011(12) -0.0066(11) -0.0094(12)
C4 0.0277(14) 0.0258(15) 0.0472(18) -0.0089(13) 0.0007(12) -0.0047(12)
C5 0.0320(15) 0.0326(16) 0.0375(16) -0.0162(13) 0.0062(12) -0.0123(13)
C6 0.0292(14) 0.0355(16) 0.0227(13) -0.0077(12) 0.0010(10) -0.0162(12)
C7 0.0197(12) 0.0244(14) 0.0235(12) -0.0030(10) -0.0003(10) -0.0113(11)
N5 0.0367(14) 0.0533(18) 0.0268(13) -0.0121(13) 0.0015(10) -0.0185(13)
C9 0.0416(16) 0.0266(15) 0.0194(12) -0.0037(11) -0.0028(11) -0.0154(13)
C10 0.064(2) 0.0290(16) 0.0294(15) -0.0097(13) -0.0004(14) -0.0232(15)
C11 0.069(2) 0.0338(17) 0.0215(14) -0.0090(12) 0.0016(13) -0.0266(16)
C12 0.0272(13) 0.0215(14) 0.0214(12) -0.0031(10) 0.0007(10) -0.0103(11)
C13 0.0300(14) 0.0244(14) 0.0203(12) -0.0030(10) -0.0025(10) -0.0117(11)
C14 0.0276(13) 0.0229(14) 0.0253(13) -0.0068(11) -0.0016(10) -0.0094(11)
C15 0.0453(17) 0.0206(14) 0.0326(15) -0.0003(12) -0.0066(12) -0.0105(13)
C16 0.0459(17) 0.0316(16) 0.0238(14) 0.0037(12) -0.0114(12) -0.0097(14)
C17 0.0347(15) 0.0321(16) 0.0233(13) -0.0054(11) -0.0045(11) -0.0138(13)
C18 0.0372(16) 0.0244(15) 0.0331(15) -0.0042(12) -0.0092(12) -0.0057(12)
C19 0.0376(16) 0.0291(16) 0.0308(15) -0.0064(12) -0.0086(12) -0.0101(13)
C20 0.0395(16) 0.0202(14) 0.0365(16) -0.0051(12) -0.0101(12) -0.0084(12)
O5W 0.0387(12) 0.0465(14) 0.0550(14) -0.0165(11) 0.0048(10) -0.0186(11)
O4W 0.066(3) 0.046(3) 0.0191(19) -0.0044(18) -0.0175(18) -0.031(2)

loop_
_atom_type_symbol
_atom_type_description
_atom_type_scat_dispersion_real
_atom_type_scat_dispersion_imag
_atom_type_scat_source
C C 0.0033 0.0016 'International Tables Vol C Tables 4.2.6.8 and 6.1.1.4'
H H 0.0000 0.0000 'International Tables Vol C Tables 4.2.6.8 and 6.1.1.4'
Co Co 0.3494 0.9721 'International Tables Vol C Tables 4.2.6.8 and 6.1.1.4'
N N 0.0061 0.0033 'International Tables Vol C Tables 4.2.6.8 and 6.1.1.4'
O O 0.0106 0.0060 'International Tables Vol C Tables 4.2.6.8 and 6.1.1.4'

loop_
_geom_angle_atom_site_label_1
_geom_angle_atom_site_label_2
_geom_angle_atom_site_label_3
_geom_angle
_geom_angle_site_symmetry_1
_geom_angle_site_symmetry_3
O1 Co1 O2W 83.76(7) . .
O1 Co1 O3W 89.42(7) . .
O1W Co1 O1 90.61(7) . .
O1W Co1 O2W 88.23(8) . .
O1W Co1 O3W 179.38(8) . .
O1W Co1 N1 89.79(8) . .
O1W Co1 N4 94.10(8) . 1_565
O3W Co1 O2W 92.39(8) . .
N1 Co1 O1 88.20(8) . .
N1 Co1 O2W 171.69(8) . .
N1 Co1 O3W 89.60(8) . .
N1 Co1 N4 102.33(9) . 1_565
N4 Co1 O1 168.46(8) 1_565 .
N4 Co1 O2W 85.86(8) 1_565 .
N4 Co1 O3W 85.98(8) 1_565 .
C1 O1 Co1 128.81(16) . .
Co1 O1W H1WA 109.8 . .
Co1 O1W H1WB 104.4 . .
H1WA O1W H1WB 103.7 . .
Co1 O2W H2WA 92.3 . .
Co1 O2W H2WB 110.3 . .
H2WA O2W H2WB 106.6 . .
Co1 O3W H3WA 104.7 . .
Co1 O3W H3WB 110.4 . .
H3WA O3W H3WB 91.0 . .
C9 N1 Co1 123.56(18) . .
C9 N1 C10 105.0(2) . .
C10 N1 Co1 131.44(18) . .
C9 N2 C11 106.4(2) . .
C9 N2 C12 126.6(2) . .
C11 N2 C12 126.8(2) . .
C18 N3 C14 128.4(2) . .
C20 N3 C14 125.4(2) . .
C20 N3 C18 106.2(2) . .
C19 N4 Co1 126.40(18) . 1_545
C20 N4 Co1 127.7(2) . 1_545
C20 N4 C19 105.3(2) . .
O5 C8 C7 115.7(2) . .
O6 C8 O5 126.1(3) . .
O6 C8 C7 118.2(2) . .
O1 C1 O2 125.2(2) . .
O1 C1 C2 118.0(2) . .
O2 C1 C2 116.8(2) . .
C3 C2 C1 118.4(2) . .
C3 C2 C7 120.1(2) . .
C7 C2 C1 121.5(2) . .
C2 C3 H3 119.3 . .
C4 C3 C2 121.3(3) . .
C4 C3 H3 119.3 . .
C3 C4 H4 120.1 . .
C5 C4 C3 119.9(3) . .
C5 C4 H4 120.1 . .
C4 C5 H5 120.6 . .
C4 C5 C6 118.7(3) . .
C6 C5 H5 120.6 . .
C5 C6 C7 123.3(2) . .
C5 C6 N5 116.8(2) . .
C7 C6 N5 119.9(3) . .
C2 C7 C8 121.2(2) . .
C6 C7 C8 122.2(2) . .
C6 C7 C2 116.6(2) . .
O3 N5 O4 124.0(3) . .
O3 N5 C6 118.2(3) . .
O4 N5 C6 117.8(3) . .
N1 C9 N2 112.0(2) . .
N1 C9 H9 124.0 . .
N2 C9 H9 124.0 . .
N1 C10 H10 124.7 . .
C11 C10 N1 110.5(2) . .
C11 C10 H10 124.7 . .
N2 C11 H11 127.0 . .
C10 C11 N2 106.0(2) . .
C10 C11 H11 127.0 . .
C13 C12 N2 120.1(2) . .
C17 C12 N2 119.4(2) . .
C17 C12 C13 120.5(2) . .
C12 C13 H13 120.6 . .
C12 C13 C14 118.9(2) . .
C14 C13 H13 120.6 . .
C13 C14 N3 120.0(2) . .
C13 C14 C15 120.9(2) . .
C15 C14 N3 119.2(2) . .
C14 C15 H15 120.4 . .
C16 C15 C14 119.3(3) . .
C16 C15 H15 120.4 . .
C15 C16 H16 119.7 . .
C15 C16 C17 120.6(3) . .
C17 C16 H16 119.7 . .
C12 C17 C16 119.8(3) . .
C12 C17 H17 120.1 . .
C16 C17 H17 120.1 . .
N3 C18 H18 126.7 . .
C19 C18 N3 106.6(3) . .
C19 C18 H18 126.7 . .
N4 C19 H19 125.1 . .
C18 C19 N4 109.9(2) . .
C18 C19 H19 125.1 . .
N3 C20 H20 124.0 . .
N4 C20 N3 112.0(3) . .
N4 C20 H20 124.0 . .
H5WA O5W H5WB 113.9 . .
H4WA O4W H4WB 86.7 . .

loop_
_geom_bond_atom_site_label_1
_geom_bond_atom_site_label_2
_geom_bond_distance
_geom_bond_site_symmetry_2
Co1 O1 2.1481(18) .
Co1 O1W 2.0595(18) .
Co1 O2W 2.1516(19) .
Co1 O3W 2.1501(19) .
Co1 N1 2.106(2) .
Co1 N4 2.128(2) 1_565
O1 C1 1.251(3) .
O1W H1WA 0.8498 .
O1W H1WB 0.8499 .
O2 C1 1.260(3) .
O2W H2WA 0.8500 .
O2W H2WB 0.8500 .
O3 N5 1.216(4) .
O3W H3WA 0.8499 .
O3W H3WB 0.8500 .
O4 N5 1.225(3) .
O5 C8 1.259(3) .
O6 C8 1.246(3) .
N1 C9 1.316(3) .
N1 C10 1.373(3) .
N2 C9 1.352(3) .
N2 C11 1.378(3) .
N2 C12 1.429(3) .
N3 C14 1.435(3) .
N3 C18 1.376(4) .
N3 C20 1.355(3) .
N4 Co1 2.128(2) 1_545
N4 C19 1.378(4) .
N4 C20 1.313(3) .
C8 C7 1.520(4) .
C1 C2 1.503(3) .
C2 C3 1.391(4) .
C2 C7 1.398(3) .
C3 H3 0.9300 .
C3 C4 1.377(4) .
C4 H4 0.9300 .
C4 C5 1.371(4) .
C5 H5 0.9300 .
C5 C6 1.382(4) .
C6 C7 1.398(4) .
C6 N5 1.474(4) .
C9 H9 0.9300 .
C10 H10 0.9300 .
C10 C11 1.350(4) .
C11 H11 0.9300 .
C12 C13 1.386(4) .
C12 C17 1.382(4) .
C13 H13 0.9300 .
C13 C14 1.387(4) .
C14 C15 1.387(4) .
C15 H15 0.9300 .
C15 C16 1.376(4) .
C16 H16 0.9300 .
C16 C17 1.382(4) .
C17 H17 0.9300 .
C18 H18 0.9300 .
C18 C19 1.350(4) .
C19 H19 0.9300 .
C20 H20 0.9300 .
O5W H5WA 0.8501 .
O5W H5WB 0.8499 .
O4W H4WA 0.8497 .
O4W H4WB 0.8498 .

loop_
_geom_hbond_atom_site_label_D
_geom_hbond_atom_site_label_H
_geom_hbond_atom_site_label_A
_geom_hbond_distance_DH
_geom_hbond_distance_HA
_geom_hbond_distance_DA
_geom_hbond_angle_DHA
_geom_hbond_site_symmetry_A
O1W H1WA O6 0.85 1.92 2.748(3) 164.0 2_576
O1W H1WA C8 0.85 2.60 3.290(3) 138.7 2_576
O1W H1WB O5W 0.85 1.93 2.732(3) 155.9 .
O2W H2WA O5 0.85 1.94 2.770(3) 167.1 2_676
O2W H2WB O5 0.85 2.02 2.830(3) 158.5 .
O3W H3WA O2 0.85 1.82 2.627(3) 158.8 .
O3W H3WB O5 0.85 1.94 2.752(3) 159.4 2_676
O5W H5WA O2 0.85 1.96 2.803(3) 172.0 1_455
O5W H5WB O6 0.85 2.12 2.907(3) 154.7 .
O4W H4WA O3W 0.85 2.03 2.875(4) 179.7 1_455
O4W H4WB O1W 0.85 2.33 3.174(5) 173.8 .
